data_2000277
loop_
_publ_author_name
'Davies, J. A.'
'El-Ghanam, M.'
'Pinkerton, A. A.'

_publ_section_title
;
 Di-\m-iodo-bis[tetracarbonylmanganese(I)]
;
_journal_issue 7
_journal_name_full 'Acta Crystallographica Section C'
_journal_page_first 1356
_journal_page_last 1358
_journal_paper_doi 10.1107/S010827019100015X
_journal_volume 47
_journal_year 1991
_chemical_formula_sum 'C8 I2 Mn2 O8'
_space_group_crystal_system monoclinic
_space_group_IT_number 14
_space_group_name_Hall '-P 2ybc'
_space_group_name_H-M_alt 'P 1 21/c 1'
_cell_angle_alpha 90
_cell_angle_beta 108.650(10)
_cell_angle_gamma 90
_cell_formula_units_Z 4
_cell_length_a 9.7590(10)
_cell_length_b 12.252(2)
_cell_length_c 13.017(2)
_cell_volume 1474.7(4)
_diffrn_radiation_type Mo
_diffrn_radiation_wavelength 0.71073
_exptl_absorpt_coefficient_mu 5.82
_exptl_crystal_density_diffrn 2.65
_exptl_crystal_F_000 1072
_cod_data_source_file cr0280.cif
_cod_data_source_block cr0280a
_cod_depositor_comments
;
 Updating space group information and adding the symmetry operation list.

 Antanas Vaitkus,
 2018-06-15
;
_cod_original_cell_volume 1474.8
_cod_original_sg_symbol_H-M P21/c
_cod_original_formula_sum 'Mn2 I2 C8 O8'
_cod_database_code 2000277

loop_
_space_group_symop_id
_space_group_symop_operation_xyz
1 x,y,z
2 -x,y+1/2,-z+1/2
3 -x,-y,-z
4 x,-y+1/2,z+1/2

loop_
_atom_site_label
_atom_site_fract_x
_atom_site_fract_y
_atom_site_fract_z
_atom_site_U_iso_or_equiv
I1 -.11491(5) .01455(4) .34614(4) 3.050(10)
I2 -.11238(5) .25218(4) .17825(4) 3.090(10)
Mn1 .10290(10) .13117(9) .31261(8) 2.44(2)
Mn2 -.32810(10) .13217(8) .20810(8) 2.49(2)
O1 .1052(7) .2787(5) .4976(5) 5.4(2)
O2 .3272(6) -.0082(4) .4593(5) 4.40(10)
O3 .3312(6) .2636(5) .2720(5) 5.2(2)
O4 .0884(7) -.0109(5) .1226(5) 5.4(2)
O5 -.3254(7) .2800(5) .3914(5) 5.6(2)
O6 -.5524(6) -.0061(5) .2512(6) 5.5(2)
O7 -.5492(7) .2672(5) .0524(5) 5.5(2)
O8 -.3136(7) -.0167(5) .0301(5) 5.7(2)
C1 .1012(7) .2230(6) .4279(6) 2.9(2)
C2 .2378(8) .0449(6) .4023(6) 3.2(2)
C3 .2425(8) .2140(6) .2867(6) 3.2(2)
C4 .0941(8) .0423(6) .1943(6) 3.3(2)
C5 -.3237(8) .2253(6) .3241(6) 3.5(2)
C6 -.4641(8) .0468(6) .2327(7) 3.8(2)
C7 -.4621(8) .2156(6) .1133(6) 3.6(2)
C8 -.3174(8) .0395(7) .0972(6) 3.5(2)
